data_2239280
loop_
_publ_author_name
'Chantrapromma, Suchada'
'Kaewmanee, Narissara'
'Boonnak, Nawong'
'Quah, Ching Kheng'
'Fun, Hoong-Kun'

_publ_section_title
;
 (<i>E</i>)-2-[4-(Diethylamino)styryl]-1-methylquinolin-1-ium
 4-chlorobenzenesulfonate monohydrate
;
_journal_coeditor_code SJ5390
_journal_issue 4
_journal_name_full 'Acta Crystallographica Section E'
_journal_page_first o395
_journal_page_last o396
_journal_paper_doi 10.1107/S1600536814004577
_journal_volume 70
_journal_year 2014
_chemical_formula_iupac 'C22 H25 N2 +, C6 H4 Cl O3 S -, H2 O'
_chemical_formula_moiety 'C22 H25 N2 +, C6 H4 Cl O3 S -, H2 O'
_chemical_formula_sum 'C28 H31 Cl N2 O4 S'
_chemical_formula_weight 527.07
_chemical_melting_point_gt 471
_chemical_melting_point_lt 473
_chemical_name_systematic
;
(<i>E</i>)-2-[4-(Diethylamino)styryl]-1-methylquinolin-1-ium
4-fluorobenzenesulfonate monohydrate
;
_space_group_IT_number 14
_symmetry_cell_setting monoclinic
_symmetry_space_group_name_Hall '-P 2ybc'
_symmetry_space_group_name_H-M 'P 1 21/c 1'
_atom_sites_solution_hydrogens geom
_atom_sites_solution_primary direct
_atom_sites_solution_secondary difmap
_audit_creation_method SHELXL-97
_cell_angle_alpha 90.00
_cell_angle_beta 110.883(2)
_cell_angle_gamma 90.00
_cell_formula_units_Z 8
_cell_length_a 25.814(4)
_cell_length_b 10.5563(16)
_cell_length_c 20.333(3)
_cell_measurement_reflns_used 10657
_cell_measurement_temperature 100
_cell_measurement_theta_max 26.50
_cell_measurement_theta_min 2
_cell_volume 5176.8(14)
_computing_cell_refinement '<i>APEX2</i> (Bruker, 2009)'
_computing_data_collection '<i>APEX2</i> (Bruker, 2009)'
_computing_data_reduction '<i>SAINT</i> (Bruker, 2009)'
_computing_molecular_graphics '<i>SHELXTL</i> (Sheldrick, 2008)'
_computing_publication_material
;
<i>SHELXTL</i> (Sheldrick, 2008), PLATON (Spek, 2009), Mercury
(Macrae
<i>et al.</i>, 2008) and publCIF (Westrip, 2010)
;
_computing_structure_refinement '<i>SHELXTL</i> (Sheldrick, 2008)'
_computing_structure_solution '<i>SHELXTL</i> (Sheldrick, 2008)'
_diffrn_ambient_temperature 100
_diffrn_measured_fraction_theta_full 0.993
_diffrn_measured_fraction_theta_max 0.993
_diffrn_measurement_device_type
;
Bruker SMART APEXII DUO CCD area-detector
;
_diffrn_measurement_method '\f and \w scans'
_diffrn_radiation_monochromator graphite
_diffrn_radiation_source 'fine-focus sealed tube'
_diffrn_radiation_type MoK\a
_diffrn_radiation_wavelength 0.71073
_diffrn_reflns_av_R_equivalents 0.0638
_diffrn_reflns_av_sigmaI/netI 0.0816
_diffrn_reflns_limit_h_max 32
_diffrn_reflns_limit_h_min -30
_diffrn_reflns_limit_k_max 13
_diffrn_reflns_limit_k_min -13
_diffrn_reflns_limit_l_max 25
_diffrn_reflns_limit_l_min -25
_diffrn_reflns_number 28821
_diffrn_reflns_theta_full 26.50
_diffrn_reflns_theta_max 26.50
_diffrn_reflns_theta_min 2.00
_diffrn_standards_number 0
_exptl_absorpt_coefficient_mu 0.266
_exptl_absorpt_correction_T_max 0.9607
_exptl_absorpt_correction_T_min 0.9233
_exptl_absorpt_correction_type multi-scan
_exptl_absorpt_process_details '(<i>SADABS</i>; Bruker, 2009)'
_exptl_crystal_colour brown
_exptl_crystal_density_diffrn 1.352
_exptl_crystal_density_method 'not measured'
_exptl_crystal_description block
_exptl_crystal_F_000 2224
_exptl_crystal_size_max 0.31
_exptl_crystal_size_mid 0.19
_exptl_crystal_size_min 0.15
_refine_diff_density_max 0.608
_refine_diff_density_min -0.427
_refine_ls_extinction_method none
_refine_ls_goodness_of_fit_ref 1.042
_refine_ls_hydrogen_treatment constr
_refine_ls_matrix_type full
_refine_ls_number_parameters 708
_refine_ls_number_reflns 10657
_refine_ls_number_restraints 0
_refine_ls_restrained_S_all 1.042
_refine_ls_R_factor_all 0.1355
_refine_ls_R_factor_gt 0.0763
_refine_ls_shift/su_max 0.001
_refine_ls_shift/su_mean 0.001
_refine_ls_structure_factor_coef Fsqd
_refine_ls_weighting_details 'calc w=1/[\s^2^(Fo^2^)+(0.0652P)^2^+7.6849P] where P=(Fo^2^+2Fc^2^)/3'
_refine_ls_weighting_scheme calc
_refine_ls_wR_factor_gt 0.1701
_refine_ls_wR_factor_ref 0.2013
_reflns_number_gt 6269
_reflns_number_total 10657
_reflns_threshold_expression I>2\s(I)
_cod_data_source_file sj5390sup1.cif
_cod_data_source_block I
_cod_original_sg_symbol_H-M 'P 21/c'
_cod_database_code 2239280
_cod_database_fobs_code 2239280

loop_
_symmetry_equiv_pos_as_xyz
'x, y, z'
'-x, y+1/2, -z+1/2'
'-x, -y, -z'
'x, -y-1/2, z-1/2'

loop_
_atom_site_type_symbol
_atom_site_label
_atom_site_fract_x
_atom_site_fract_y
_atom_site_fract_z
_atom_site_U_iso_or_equiv
_atom_site_adp_type
_atom_site_calc_flag
_atom_site_refinement_flags
_atom_site_occupancy
_atom_site_symmetry_multiplicity
_atom_site_disorder_assembly
_atom_site_disorder_group
Cl Cl1A 0.27801(5) 0.17454(13) 0.13432(7) 0.0684(4) Uani d . 1 1 . .
S S1A 0.46207(4) 0.58226(11) 0.26409(5) 0.0415(3) Uani d . 1 1 . .
O O1A 0.43655(13) 0.6836(3) 0.29041(14) 0.0512(8) Uani d . 1 1 . .
O O2A 0.50670(12) 0.5209(3) 0.31975(14) 0.0578(9) Uani d . 1 1 . .
O O3A 0.47678(12) 0.6192(3) 0.20454(14) 0.0538(8) Uani d . 1 1 . .
C C23A 0.32927(17) 0.2876(4) 0.17242(19) 0.0404(10) Uani d . 1 1 . .
C C24A 0.38262(17) 0.2482(4) 0.2059(2) 0.0411(10) Uani d . 1 1 . .
H H24A 0.3915 0.1625 0.2090 0.049 Uiso calc R 1 1 . .
C C25A 0.42288(17) 0.3380(4) 0.23497(18) 0.0388(9) Uani d . 1 1 . .
H H25A 0.4594 0.3127 0.2578 0.047 Uiso calc R 1 1 . .
C C26A 0.40971(14) 0.4651(4) 0.23066(16) 0.0311(8) Uani d . 1 1 . .
C C27A 0.35560(17) 0.5029(4) 0.1966(2) 0.0415(10) Uani d . 1 1 . .
H H27A 0.3467 0.5886 0.1933 0.050 Uiso calc R 1 1 . .
C C28A 0.31469(17) 0.4142(5) 0.1674(2) 0.0483(11) Uani d . 1 1 . .
H H28A 0.2780 0.4389 0.1447 0.058 Uiso calc R 1 1 . .
N N1A 0.45312(13) 0.3584(3) 0.01622(15) 0.0406(8) Uani d . 1 1 . .
N N2A 0.7161(2) -0.2368(5) 0.1056(2) 0.0799(15) Uani d . 1 1 . .
C C1A 0.41975(15) 0.4623(4) -0.01354(19) 0.0402(10) Uani d . 1 1 . .
C C2A 0.39663(18) 0.5404(5) 0.0243(2) 0.0529(12) Uani d . 1 1 . .
H H2AA 0.4035 0.5240 0.0716 0.064 Uiso calc R 1 1 . .
C C3A 0.3643(2) 0.6400(5) -0.0077(3) 0.0632(13) Uani d . 1 1 . .
H H3AA 0.3492 0.6909 0.0183 0.076 Uiso calc R 1 1 . .
C C4A 0.35306(19) 0.6681(5) -0.0783(3) 0.0570(12) Uani d . 1 1 . .
H H4AA 0.3298 0.7354 -0.0995 0.068 Uiso calc R 1 1 . .
C C5A 0.37609(17) 0.5973(5) -0.1160(2) 0.0520(12) Uani d . 1 1 . .
H H5AA 0.3695 0.6179 -0.1627 0.062 Uiso calc R 1 1 . .
C C6A 0.41001(16) 0.4924(4) -0.0853(2) 0.0443(10) Uani d . 1 1 . .
C C7A 0.43683(17) 0.4199(5) -0.12117(19) 0.0489(11) Uani d . 1 1 . .
H H7AA 0.4310 0.4386 -0.1680 0.059 Uiso calc R 1 1 . .
C C8A 0.47081(18) 0.3236(5) -0.0897(2) 0.0489(11) Uani d . 1 1 . .
H H8AA 0.4885 0.2782 -0.1148 0.059 Uiso calc R 1 1 . .
C C9A 0.48013(15) 0.2900(4) -0.01798(18) 0.0388(9) Uani d . 1 1 . .
C C10A 0.51864(16) 0.1924(4) 0.01698(19) 0.0412(10) Uani d . 1 1 . .
H H10A 0.5250 0.1775 0.0643 0.049 Uiso calc R 1 1 . .
C C11A 0.54617(16) 0.1210(4) -0.01445(19) 0.0435(10) Uani d . 1 1 . .
H H11A 0.5367 0.1329 -0.0626 0.052 Uiso calc R 1 1 . .
C C12A 0.58865(16) 0.0282(4) 0.01772(18) 0.0403(10) Uani d . 1 1 . .
C C13A 0.61718(17) -0.0274(4) -0.02134(19) 0.0460(11) Uani d . 1 1 A .
H H13A 0.6074 -0.0054 -0.0685 0.055 Uiso calc R 1 1 . .
C C14A 0.65862(19) -0.1123(5) 0.0065(2) 0.0515(12) Uani d . 1 1 . .
H H14A 0.6770 -0.1450 -0.0217 0.062 Uiso calc R 1 1 A .
C C15A 0.67463(19) -0.1524(5) 0.0774(2) 0.0515(11) Uani d . 1 1 A .
C C16A 0.64536(18) -0.0960(4) 0.1171(2) 0.0488(11) Uani d . 1 1 . .
H H16A 0.6543 -0.1190 0.1640 0.059 Uiso calc R 1 1 A .
C C17A 0.60460(16) -0.0093(4) 0.08862(19) 0.0443(10) Uani d . 1 1 A .
H H17A 0.5868 0.0261 0.1167 0.053 Uiso calc R 1 1 . .
C C18A 0.7320(2) -0.2810(5) 0.1780(2) 0.0714(15) Uani d . 1 1 A .
H H18A 0.7491 -0.3639 0.1819 0.086 Uiso calc R 1 1 . .
H H18B 0.6990 -0.2901 0.1899 0.086 Uiso calc R 1 1 . .
C C19A 0.7719(2) -0.1921(6) 0.2300(2) 0.0733(16) Uani d . 1 1 . .
H H19A 0.7793 -0.2224 0.2770 0.110 Uiso calc R 1 1 A .
H H19B 0.7558 -0.1091 0.2251 0.110 Uiso calc R 1 1 . .
H H19C 0.8059 -0.1882 0.2209 0.110 Uiso calc R 1 1 . .
C C20A 0.7593(5) -0.2587(10) 0.0703(5) 0.056(3) Uani d P 0.66(2) 1 A 1
H H20A 0.7613 -0.1855 0.0424 0.067 Uiso calc PR 0.66(2) 1 A 1
H H20B 0.7957 -0.2733 0.1055 0.067 Uiso calc PR 0.66(2) 1 A 1
C C21A 0.7402(4) -0.3732(10) 0.0241(7) 0.075(4) Uani d P 0.66(2) 1 A 1
H H21A 0.7679 -0.3966 0.0050 0.113 Uiso calc PR 0.66(2) 1 A 1
H H21B 0.7061 -0.3541 -0.0137 0.113 Uiso calc PR 0.66(2) 1 A 1
H H21C 0.7343 -0.4422 0.0514 0.113 Uiso calc PR 0.66(2) 1 A 1
C C20X 0.7305(7) -0.3315(18) 0.0610(10) 0.049(6) Uani d P 0.34(2) 1 A 2
H H20C 0.7008 -0.3424 0.0159 0.059 Uiso calc PR 0.34(2) 1 A 2
H H20D 0.7401 -0.4128 0.0844 0.059 Uiso calc PR 0.34(2) 1 A 2
C C21X 0.7817(9) -0.265(2) 0.0534(10) 0.057(5) Uani d P 0.34(2) 1 A 2
H H21D 0.7937 -0.3111 0.0209 0.086 Uiso calc PR 0.34(2) 1 A 2
H H21E 0.8111 -0.2615 0.0984 0.086 Uiso calc PR 0.34(2) 1 A 2
H H21F 0.7718 -0.1801 0.0361 0.086 Uiso calc PR 0.34(2) 1 A 2
C C22A 0.45767(19) 0.3216(5) 0.0879(2) 0.0559(13) Uani d . 1 1 . .
H H22A 0.4675 0.2336 0.0953 0.084 Uiso calc R 1 1 . .
H H22B 0.4227 0.3352 0.0936 0.084 Uiso calc R 1 1 . .
H H22C 0.4857 0.3719 0.1216 0.084 Uiso calc R 1 1 . .
Cl Cl1B 0.22680(5) 0.59222(12) 0.37098(6) 0.0612(3) Uani d . 1 1 . .
S S1B 0.04143(5) 1.00755(13) 0.30263(6) 0.0579(3) Uani d . 1 1 . .
O O1B -0.00922(17) 0.9418(5) 0.3027(2) 0.0866(18) Uani d P 0.893(7) 1 B 1
O O2B 0.0603(2) 1.0986(4) 0.35813(19) 0.0867(19) Uani d P 0.893(7) 1 B 1
O O3B 0.03461(16) 1.0545(4) 0.23477(17) 0.0595(13) Uani d P 0.893(7) 1 B 1
O O1Y 0.0265(16) 1.006(4) 0.359(2) 0.075(11) Uiso d P 0.107(7) 1 B 2
O O2Y 0.075(2) 1.122(5) 0.278(3) 0.113(17) Uiso d P 0.107(7) 1 B 2
O O3Y 0.0062(12) 0.977(3) 0.2366(14) 0.048(9) Uiso d P 0.107(7) 1 B 2
C C23B 0.17478(17) 0.7065(4) 0.35240(19) 0.0402(10) Uani d . 1 1 . .
C C24B 0.18873(19) 0.8286(5) 0.3746(2) 0.0515(11) Uani d . 1 1 B .
H H24B 0.2254 0.8500 0.3997 0.062 Uiso calc R 1 1 . .
C C25B 0.14773(19) 0.9191(4) 0.3592(2) 0.0501(11) Uani d . 1 1 . .
H H25B 0.1570 1.0021 0.3741 0.060 Uiso calc R 1 1 B .
C C26B 0.09301(17) 0.8887(4) 0.32205(19) 0.0409(10) Uani d . 1 1 B .
C C27B 0.08004(18) 0.7646(4) 0.3010(2) 0.0474(11) Uani d . 1 1 . .
H H27B 0.0433 0.7425 0.2763 0.057 Uiso calc R 1 1 B .
C C28B 0.12075(18) 0.6726(4) 0.3161(2) 0.0449(10) Uani d . 1 1 B .
H H28B 0.1117 0.5892 0.3018 0.054 Uiso calc R 1 1 . .
N N1B 1.03757(14) 0.8261(4) 1.05282(18) 0.0477(9) Uani d . 1 1 . .
N N2B 0.7638(2) 0.2637(6) 0.8629(2) 0.100(2) Uani d . 1 1 . .
C C1B 1.07121(16) 0.9334(4) 1.0564(2) 0.0478(11) Uani d . 1 1 . .
C C2B 1.0951(2) 1.0019(5) 1.1184(3) 0.0644(14) Uani d . 1 1 . .
H H2BA 1.0896 0.9767 1.1592 0.077 Uiso calc R 1 1 . .
C C3B 1.1261(2) 1.1042(6) 1.1192(3) 0.0761(16) Uani d . 1 1 . .
H H3BA 1.1421 1.1485 1.1611 0.091 Uiso calc R 1 1 . .
C C4B 1.1352(2) 1.1459(5) 1.0598(4) 0.0747(16) Uani d . 1 1 . .
H H4BA 1.1571 1.2170 1.0623 0.090 Uiso calc R 1 1 . .
C C5B 1.1124(2) 1.0837(5) 0.9981(3) 0.0654(14) Uani d . 1 1 . .
H H5BA 1.1185 1.1117 0.9581 0.079 Uiso calc R 1 1 . .
C C6B 1.07887(18) 0.9748(5) 0.9949(3) 0.0537(12) Uani d . 1 1 . .
C C7B 1.0522(2) 0.9091(5) 0.9319(3) 0.0593(13) Uani d . 1 1 . .
H H7BA 1.0571 0.9355 0.8909 0.071 Uiso calc R 1 1 . .
C C8B 1.01959(19) 0.8085(4) 0.9299(2) 0.0533(12) Uani d . 1 1 . .
H H8BA 1.0021 0.7671 0.8873 0.064 Uiso calc R 1 1 . .
C C9B 1.01126(17) 0.7638(4) 0.9921(2) 0.0426(10) Uani d . 1 1 . .
C C10B 0.97260(17) 0.6636(4) 0.9875(2) 0.0447(10) Uani d . 1 1 . .
H H10B 0.9677 0.6381 1.0287 0.054 Uiso calc R 1 1 . .
C C11B 0.94348(18) 0.6051(4) 0.9283(2) 0.0486(11) Uani d . 1 1 . .
H H11B 0.9526 0.6256 0.8893 0.058 Uiso calc R 1 1 . .
C C12B 0.89936(17) 0.5137(4) 0.9161(2) 0.0441(10) Uani d . 1 1 . .
C C13B 0.8711(2) 0.4738(5) 0.8474(2) 0.0578(13) Uani d . 1 1 C .
H H13B 0.8823 0.5046 0.8118 0.069 Uiso calc R 1 1 . .
C C14B 0.82772(19) 0.3919(5) 0.8300(2) 0.0562(13) Uani d . 1 1 . .
H H14B 0.8104 0.3683 0.7832 0.067 Uiso calc R 1 1 C .
C C15B 0.8085(2) 0.3420(5) 0.8811(2) 0.0624(14) Uani d . 1 1 C .
C C16B 0.8378(2) 0.3800(6) 0.9517(2) 0.0713(16) Uani d . 1 1 . .
H H16B 0.8274 0.3478 0.9878 0.086 Uiso calc R 1 1 C .
C C17B 0.88144(19) 0.4641(5) 0.9675(2) 0.0527(12) Uani d . 1 1 C .
H H17B 0.8994 0.4884 1.0141 0.063 Uiso calc R 1 1 . .
C C18B 0.7377(4) 0.2303(11) 0.9135(6) 0.039(4) Uani d P 0.50(2) 1 C 1
H H18C 0.6995 0.2045 0.8896 0.047 Uiso calc PR 0.50(2) 1 C 1
H H18D 0.7385 0.3013 0.9441 0.047 Uiso calc PR 0.50(2) 1 C 1
C C19B 0.7729(7) 0.1191(16) 0.9558(7) 0.059(4) Uani d P 0.50(2) 1 C 1
H H19D 0.7571 0.0886 0.9890 0.089 Uiso calc PR 0.50(2) 1 C 1
H H19E 0.8101 0.1476 0.9806 0.089 Uiso calc PR 0.50(2) 1 C 1
H H19F 0.7734 0.0519 0.9242 0.089 Uiso calc PR 0.50(2) 1 C 1
C C18Y 0.7654(8) 0.1500(17) 0.9252(11) 0.073(5) Uani d P 0.50(2) 1 C 2
H H18E 0.7575 0.0654 0.9055 0.087 Uiso calc PR 0.50(2) 1 C 2
H H18F 0.7998 0.1505 0.9655 0.087 Uiso calc PR 0.50(2) 1 C 2
C C19Y 0.7197(6) 0.2047(14) 0.9404(7) 0.081(5) Uani d P 0.50(2) 1 C 2
H H19G 0.7132 0.1565 0.9768 0.122 Uiso calc PR 0.50(2) 1 C 2
H H19H 0.6870 0.2033 0.8987 0.122 Uiso calc PR 0.50(2) 1 C 2
H H19I 0.7284 0.2906 0.9558 0.122 Uiso calc PR 0.50(2) 1 C 2
C C20B 0.7343(2) 0.2220(6) 0.7893(2) 0.0650(14) Uani d . 1 1 C .
H H20E 0.7304 0.2936 0.7580 0.078 Uiso calc R 1 1 . .
H H20F 0.6974 0.1936 0.7845 0.078 Uiso calc R 1 1 . .
C C21B 0.7635(2) 0.1176(6) 0.7675(3) 0.0732(15) Uani d . 1 1 . .
H H21G 0.7438 0.0970 0.7190 0.110 Uiso calc R 1 1 C .
H H21H 0.7652 0.0443 0.7961 0.110 Uiso calc R 1 1 . .
H H21I 0.8005 0.1442 0.7733 0.110 Uiso calc R 1 1 . .
C C22B 1.0325(2) 0.7835(5) 1.1179(2) 0.0666(14) Uani d . 1 1 . .
H H22D 1.0187 0.6982 1.1123 0.100 Uiso calc R 1 1 . .
H H22E 1.0071 0.8377 1.1296 0.100 Uiso calc R 1 1 . .
H H22F 1.0681 0.7865 1.1550 0.100 Uiso calc R 1 1 . .
O O1WA 0.40302(13) 0.9141(3) 0.21471(18) 0.0667(9) Uani d . 1 1 . .
H H1WB 0.9111 0.8460 0.2208 0.100 Uiso d R 1 1 . .
H H2WB 0.9173 0.7813 0.1665 0.100 Uiso d R 1 1 . .
O O1WB 0.9093(2) 0.8517(5) 0.1784(3) 0.1310(19) Uani d . 1 1 . .
H H1WA 0.4309 0.9315 0.2043 0.197 Uiso d R 1 1 . .
H H2WA 0.4077 0.8524 0.2351 0.197 Uiso d R 1 1 . .

loop_
_atom_site_aniso_label
_atom_site_aniso_U_11
_atom_site_aniso_U_22
_atom_site_aniso_U_33
_atom_site_aniso_U_12
_atom_site_aniso_U_13
_atom_site_aniso_U_23
Cl1A 0.0795(8) 0.0702(9) 0.0648(7) -0.0410(7) 0.0372(6) -0.0300(7)
S1A 0.0496(6) 0.0487(7) 0.0280(4) -0.0144(5) 0.0162(4) -0.0073(4)
O1A 0.071(2) 0.0453(18) 0.0434(15) -0.0149(16) 0.0283(15) -0.0155(14)
O2A 0.0490(17) 0.079(2) 0.0356(14) -0.0096(17) 0.0026(13) -0.0031(15)
O3A 0.0645(19) 0.065(2) 0.0391(15) -0.0277(17) 0.0270(14) -0.0083(14)
C23A 0.053(2) 0.038(2) 0.0353(19) -0.017(2) 0.0216(18) -0.0094(18)
C24A 0.060(3) 0.030(2) 0.044(2) 0.000(2) 0.032(2) 0.0002(19)
C25A 0.047(2) 0.043(3) 0.0308(18) 0.004(2) 0.0203(17) 0.0016(18)
C26A 0.038(2) 0.036(2) 0.0213(15) -0.0057(18) 0.0139(14) -0.0020(15)
C27A 0.052(2) 0.032(2) 0.040(2) 0.005(2) 0.0160(19) 0.0017(18)
C28A 0.040(2) 0.055(3) 0.046(2) -0.002(2) 0.0107(19) -0.006(2)
N1A 0.0411(18) 0.054(2) 0.0299(15) -0.0039(18) 0.0160(14) 0.0051(16)
N2A 0.099(3) 0.095(4) 0.047(2) 0.049(3) 0.027(2) 0.018(2)
C1A 0.035(2) 0.048(3) 0.0354(19) -0.010(2) 0.0100(16) 0.0043(19)
C2A 0.050(3) 0.064(3) 0.051(2) -0.001(3) 0.026(2) 0.006(2)
C3A 0.056(3) 0.070(4) 0.070(3) 0.003(3) 0.030(3) 0.007(3)
C4A 0.049(3) 0.054(3) 0.064(3) -0.002(2) 0.014(2) 0.011(3)
C5A 0.039(2) 0.063(3) 0.043(2) -0.008(2) 0.0005(19) 0.014(2)
C6A 0.036(2) 0.058(3) 0.037(2) -0.014(2) 0.0114(17) -0.002(2)
C7A 0.048(2) 0.068(3) 0.0252(18) -0.011(2) 0.0063(17) 0.008(2)
C8A 0.052(2) 0.063(3) 0.0303(19) 0.001(2) 0.0139(18) 0.007(2)
C9A 0.034(2) 0.051(3) 0.0316(18) -0.010(2) 0.0125(16) -0.0017(18)
C10A 0.044(2) 0.053(3) 0.0271(18) -0.008(2) 0.0129(17) 0.0007(18)
C11A 0.044(2) 0.059(3) 0.0250(17) -0.012(2) 0.0087(16) 0.0010(18)
C12A 0.041(2) 0.048(3) 0.0304(18) -0.004(2) 0.0112(16) 0.0003(18)
C13A 0.051(2) 0.059(3) 0.0266(18) 0.003(2) 0.0123(17) 0.0004(19)
C14A 0.062(3) 0.060(3) 0.034(2) 0.011(3) 0.019(2) -0.001(2)
C15A 0.057(3) 0.056(3) 0.039(2) 0.006(2) 0.013(2) 0.003(2)
C16A 0.058(3) 0.057(3) 0.0323(19) 0.000(2) 0.0169(19) 0.006(2)
C17A 0.044(2) 0.059(3) 0.0317(19) 0.000(2) 0.0153(17) 0.001(2)
C18A 0.087(4) 0.068(4) 0.055(3) 0.025(3) 0.020(3) 0.024(3)
C19A 0.077(3) 0.093(5) 0.048(3) 0.008(3) 0.021(3) 0.033(3)
C20A 0.061(7) 0.045(5) 0.051(5) 0.011(6) 0.008(4) 0.007(4)
C21A 0.089(7) 0.055(6) 0.069(7) 0.016(5) 0.013(5) 0.000(5)
C20X 0.054(9) 0.038(10) 0.051(10) -0.011(8) 0.014(7) 0.000(8)
C21X 0.056(12) 0.060(12) 0.060(10) 0.004(9) 0.026(8) 0.009(8)
C22A 0.066(3) 0.074(4) 0.036(2) 0.007(3) 0.028(2) 0.011(2)
Cl1B 0.0747(8) 0.0558(8) 0.0571(6) 0.0224(7) 0.0284(6) -0.0002(6)
S1B 0.0768(8) 0.0564(8) 0.0458(6) 0.0258(7) 0.0285(6) 0.0085(6)
O1B 0.069(3) 0.111(4) 0.102(3) 0.033(3) 0.059(3) 0.043(3)
O2B 0.122(4) 0.082(3) 0.048(2) 0.061(3) 0.020(2) -0.009(2)
O3B 0.077(3) 0.060(3) 0.0453(19) 0.021(2) 0.0270(18) 0.0125(18)
C23B 0.055(3) 0.038(2) 0.0343(19) 0.011(2) 0.0236(19) 0.0012(18)
C24B 0.050(3) 0.052(3) 0.053(2) -0.004(2) 0.019(2) -0.015(2)
C25B 0.065(3) 0.035(2) 0.057(3) -0.004(2) 0.030(2) -0.011(2)
C26B 0.051(2) 0.042(3) 0.0334(19) 0.003(2) 0.0192(18) 0.0005(18)
C27B 0.051(2) 0.049(3) 0.043(2) -0.004(2) 0.0179(19) -0.011(2)
C28B 0.062(3) 0.033(2) 0.047(2) -0.005(2) 0.030(2) -0.0081(19)
N1B 0.050(2) 0.045(2) 0.049(2) 0.0006(19) 0.0180(16) -0.0041(17)
N2B 0.111(4) 0.154(5) 0.045(2) -0.086(4) 0.039(2) -0.033(3)
C1B 0.037(2) 0.037(3) 0.067(3) 0.003(2) 0.015(2) 0.003(2)
C2B 0.052(3) 0.064(4) 0.066(3) 0.000(3) 0.007(2) -0.010(3)
C3B 0.055(3) 0.062(4) 0.094(4) -0.006(3) 0.006(3) -0.013(3)
C4B 0.049(3) 0.048(3) 0.118(5) -0.005(3) 0.018(3) -0.008(4)
C5B 0.054(3) 0.049(3) 0.101(4) 0.000(3) 0.035(3) 0.008(3)
C6B 0.043(2) 0.046(3) 0.071(3) 0.010(2) 0.020(2) -0.005(2)
C7B 0.067(3) 0.058(3) 0.065(3) 0.003(3) 0.038(3) 0.006(3)
C8B 0.063(3) 0.047(3) 0.057(3) -0.011(2) 0.030(2) 0.000(2)
C9B 0.050(2) 0.035(2) 0.044(2) 0.004(2) 0.0179(19) -0.0065(19)
C10B 0.052(2) 0.042(3) 0.043(2) -0.003(2) 0.0211(19) 0.000(2)
C11B 0.064(3) 0.046(3) 0.045(2) -0.005(2) 0.030(2) -0.002(2)
C12B 0.055(2) 0.039(3) 0.045(2) -0.003(2) 0.0257(19) -0.0014(19)
C13B 0.073(3) 0.063(3) 0.044(2) -0.019(3) 0.029(2) -0.010(2)
C14B 0.064(3) 0.070(4) 0.039(2) -0.013(3) 0.025(2) -0.009(2)
C15B 0.066(3) 0.084(4) 0.042(2) -0.030(3) 0.026(2) -0.014(2)
C16B 0.088(4) 0.096(4) 0.040(2) -0.040(3) 0.036(2) -0.018(3)
C17B 0.063(3) 0.057(3) 0.040(2) -0.011(3) 0.021(2) -0.013(2)
C18B 0.035(5) 0.045(7) 0.048(6) -0.016(5) 0.027(4) -0.013(5)
C19B 0.091(9) 0.045(9) 0.036(6) -0.021(7) 0.016(7) 0.003(5)
C18Y 0.101(12) 0.045(10) 0.081(13) -0.007(9) 0.043(11) -0.007(9)
C19Y 0.082(10) 0.108(11) 0.061(7) -0.012(8) 0.035(7) 0.011(7)
C20B 0.056(3) 0.085(4) 0.053(3) -0.021(3) 0.019(2) -0.020(3)
C21B 0.072(3) 0.073(4) 0.068(3) -0.008(3) 0.017(3) -0.003(3)
C22B 0.081(3) 0.069(4) 0.048(3) -0.011(3) 0.020(2) -0.003(2)
O1WA 0.0540(19) 0.072(2) 0.074(2) 0.0148(18) 0.0227(17) 0.0020(19)
O1WB 0.103(4) 0.110(4) 0.169(5) 0.040(3) 0.036(3) 0.045(4)

loop_
_atom_type_symbol
_atom_type_description
_atom_type_scat_dispersion_real
_atom_type_scat_dispersion_imag
_atom_type_scat_source
C C 0.0033 0.0016 'International Tables Vol C Tables 4.2.6.8 and 6.1.1.4'
H H 0.0000 0.0000 'International Tables Vol C Tables 4.2.6.8 and 6.1.1.4'
N N 0.0061 0.0033 'International Tables Vol C Tables 4.2.6.8 and 6.1.1.4'
O O 0.0106 0.0060 'International Tables Vol C Tables 4.2.6.8 and 6.1.1.4'
S S 0.1246 0.1234 'International Tables Vol C Tables 4.2.6.8 and 6.1.1.4'
Cl Cl 0.1484 0.1585 'International Tables Vol C Tables 4.2.6.8 and 6.1.1.4'

loop_
_geom_angle_atom_site_label_1
_geom_angle_atom_site_label_2
_geom_angle_atom_site_label_3
_geom_angle
O3A S1A O2A 113.70(18)
O3A S1A O1A 113.45(19)
O2A S1A O1A 112.33(18)
O3A S1A C26A 104.97(16)
O2A S1A C26A 105.79(19)
O1A S1A C26A 105.65(17)
C24A C23A C28A 122.1(4)
C24A C23A Cl1A 118.9(3)
C28A C23A Cl1A 119.0(3)
C23A C24A C25A 118.6(4)
C23A C24A H24A 120.7
C25A C24A H24A 120.7
C24A C25A C26A 120.8(4)
C24A C25A H25A 119.6
C26A C25A H25A 119.6
C27A C26A C25A 119.7(4)
C27A C26A S1A 119.1(3)
C25A C26A S1A 121.0(3)
C28A C27A C26A 120.2(4)
C28A C27A H27A 119.9
C26A C27A H27A 119.9
C27A C28A C23A 118.6(4)
C27A C28A H28A 120.7
C23A C28A H28A 120.7
C9A N1A C1A 123.2(3)
C9A N1A C22A 119.6(4)
C1A N1A C22A 117.2(3)
C15A N2A C18A 122.4(4)
C15A N2A C20X 121.1(7)
C18A N2A C20X 111.1(7)
C15A N2A C20A 119.6(5)
C18A N2A C20A 115.6(5)
N1A C1A C2A 123.0(3)
N1A C1A C6A 118.5(4)
C2A C1A C6A 118.5(4)
C3A C2A C1A 120.3(4)
C3A C2A H2AA 119.9
C1A C2A H2AA 119.9
C2A C3A C4A 121.7(5)
C2A C3A H3AA 119.2
C4A C3A H3AA 119.2
C5A C4A C3A 119.7(5)
C5A C4A H4AA 120.2
C3A C4A H4AA 120.2
C4A C5A C6A 120.9(4)
C4A C5A H5AA 119.6
C6A C5A H5AA 119.6
C7A C6A C5A 122.9(4)
C7A C6A C1A 118.2(4)
C5A C6A C1A 118.9(4)
C8A C7A C6A 121.7(4)
C8A C7A H7AA 119.2
C6A C7A H7AA 119.2
C7A C8A C9A 121.0(4)
C7A C8A H8AA 119.5
C9A C8A H8AA 119.5
N1A C9A C10A 121.4(3)
N1A C9A C8A 117.3(4)
C10A C9A C8A 121.2(4)
C11A C10A C9A 124.0(3)
C11A C10A H10A 118.0
C9A C10A H10A 118.0
C10A C11A C12A 127.7(3)
C10A C11A H11A 116.2
C12A C11A H11A 116.2
C13A C12A C17A 116.4(4)
C13A C12A C11A 120.0(3)
C17A C12A C11A 123.6(4)
C14A C13A C12A 122.7(4)
C14A C13A H13A 118.6
C12A C13A H13A 118.6
C13A C14A C15A 121.6(4)
C13A C14A H14A 119.2
C15A C14A H14A 119.2
N2A C15A C14A 121.9(4)
N2A C15A C16A 122.5(4)
C14A C15A C16A 115.6(4)
C17A C16A C15A 122.0(4)
C17A C16A H16A 119.0
C15A C16A H16A 119.0
C16A C17A C12A 121.7(4)
C16A C17A H17A 119.2
C12A C17A H17A 119.2
N2A C18A C19A 112.6(5)
N2A C18A H18A 109.1
C19A C18A H18A 109.1
N2A C18A H18B 109.1
C19A C18A H18B 109.1
H18A C18A H18B 107.8
C18A C19A H19A 109.5
C18A C19A H19B 109.5
H19A C19A H19B 109.5
C18A C19A H19C 109.5
H19A C19A H19C 109.5
H19B C19A H19C 109.5
C21A C20A N2A 106.3(12)
C21A C20A H20A 110.5
N2A C20A H20A 110.5
C21A C20A H20B 110.5
N2A C20A H20B 110.5
H20A C20A H20B 108.7
N2A C20X C21X 99.4(16)
N2A C20X H20C 111.9
C21X C20X H20C 111.9
N2A C20X H20D 111.9
C21X C20X H20D 111.9
H20C C20X H20D 109.6
C20X C21X H21D 109.5
C20X C21X H21E 109.5
H21D C21X H21E 109.5
C20X C21X H21F 109.5
H21D C21X H21F 109.5
H21E C21X H21F 109.5
N1A C22A H22A 109.5
N1A C22A H22B 109.5
H22A C22A H22B 109.5
N1A C22A H22C 109.5
H22A C22A H22C 109.5
H22B C22A H22C 109.5
O1Y S1B O3Y 123(2)
O1Y S1B O3B 150.2(16)
O3Y S1B O3B 46.8(13)
O1Y S1B O2B 56.5(18)
O3Y S1B O2B 148.7(12)
O3B S1B O2B 115.0(3)
O1Y S1B O1B 58.0(18)
O3Y S1B O1B 67.2(13)
O3B S1B O1B 111.2(3)
O2B S1B O1B 111.5(3)
O1Y S1B O2Y 127(2)
O3Y S1B O2Y 96(2)
O3B S1B O2Y 49.6(17)
O2B S1B O2Y 71.5(17)
O1B S1B O2Y 153.8(17)
O1Y S1B C26B 103.0(16)
O3Y S1B C26B 103.8(12)
O3B S1B C26B 106.73(19)
O2B S1B C26B 106.4(2)
O1B S1B C26B 105.2(2)
O2Y S1B C26B 98.3(16)
C24B C23B C28B 121.3(4)
C24B C23B Cl1B 119.2(3)
C28B C23B Cl1B 119.5(3)
C23B C24B C25B 119.2(4)
C23B C24B H24B 120.4
C25B C24B H24B 120.4
C24B C25B C26B 121.1(4)
C24B C25B H25B 119.5
C26B C25B H25B 119.5
C25B C26B C27B 118.5(4)
C25B C26B S1B 119.9(3)
C27B C26B S1B 121.6(3)
C26B C27B C28B 121.1(4)
C26B C27B H27B 119.5
C28B C27B H27B 119.5
C23B C28B C27B 118.8(4)
C23B C28B H28B 120.6
C27B C28B H28B 120.6
C9B N1B C1B 122.5(4)
C9B N1B C22B 120.3(4)
C1B N1B C22B 117.2(4)
C15B N2B C18B 121.0(5)
C15B N2B C20B 122.5(4)
C18B N2B C20B 116.0(5)
C15B N2B C18Y 115.2(7)
C20B N2B C18Y 113.6(7)
C2B C1B C6B 119.1(5)
C2B C1B N1B 121.9(4)
C6B C1B N1B 118.9(4)
C3B C2B C1B 120.0(5)
C3B C2B H2BA 120.0
C1B C2B H2BA 120.0
C2B C3B C4B 122.2(6)
C2B C3B H3BA 118.9
C4B C3B H3BA 118.9
C5B C4B C3B 120.2(5)
C5B C4B H4BA 119.9
C3B C4B H4BA 119.9
C4B C5B C6B 119.5(5)
C4B C5B H5BA 120.3
C6B C5B H5BA 120.3
C7B C6B C1B 118.7(4)
C7B C6B C5B 122.2(5)
C1B C6B C5B 119.0(5)
C8B C7B C6B 121.1(4)
C8B C7B H7BA 119.5
C6B C7B H7BA 119.5
C7B C8B C9B 121.3(4)
C7B C8B H8BA 119.3
C9B C8B H8BA 119.3
N1B C9B C10B 122.1(4)
N1B C9B C8B 117.4(4)
C10B C9B C8B 120.3(4)
C11B C10B C9B 124.0(4)
C11B C10B H10B 118.0
C9B C10B H10B 118.0
C10B C11B C12B 128.6(4)
C10B C11B H11B 115.7
C12B C11B H11B 115.7
C17B C12B C13B 116.5(4)
C17B C12B C11B 125.3(4)
C13B C12B C11B 118.2(4)
C14B C13B C12B 122.9(4)
C14B C13B H13B 118.6
C12B C13B H13B 118.6
C13B C14B C15B 121.5(4)
C13B C14B H14B 119.2
C15B C14B H14B 119.2
N2B C15B C14B 121.1(4)
N2B C15B C16B 122.8(4)
C14B C15B C16B 116.1(4)
C17B C16B C15B 120.9(4)
C17B C16B H16B 119.6
C15B C16B H16B 119.6
C16B C17B C12B 122.1(4)
C16B C17B H17B 118.9
C12B C17B H17B 118.9
N2B C18B C19B 104.4(10)
N2B C18B H18C 110.9
C19B C18B H18C 110.9
N2B C18B H18D 110.9
C19B C18B H18D 110.9
H18C C18B H18D 108.9
C19Y C18Y N2B 94.1(15)
C19Y C18Y H18E 112.9
N2B C18Y H18E 112.9
C19Y C18Y H18F 112.9
N2B C18Y H18F 112.9
H18E C18Y H18F 110.3
C18Y C19Y H19G 109.5
C18Y C19Y H19H 109.5
H19G C19Y H19H 109.5
C18Y C19Y H19I 109.5
H19G C19Y H19I 109.5
H19H C19Y H19I 109.5
N2B C20B C21B 112.8(5)
N2B C20B H20E 109.0
C21B C20B H20E 109.0
N2B C20B H20F 109.0
C21B C20B H20F 109.0
H20E C20B H20F 107.8
C20B C21B H21G 109.5
C20B C21B H21H 109.5
H21G C21B H21H 109.5
C20B C21B H21I 109.5
H21G C21B H21I 109.5
H21H C21B H21I 109.5
N1B C22B H22D 109.5
N1B C22B H22E 109.5
H22D C22B H22E 109.5
N1B C22B H22F 109.5
H22D C22B H22F 109.5
H22E C22B H22F 109.5
H1WA O1WA H2WA 110.0
H1WB O1WB H2WB 107.8

loop_
_geom_bond_atom_site_label_1
_geom_bond_atom_site_label_2
_geom_bond_distance
Cl1A C23A 1.745(4)
S1A O3A 1.446(3)
S1A O2A 1.449(3)
S1A O1A 1.455(3)
S1A C26A 1.779(4)
C23A C24A 1.366(6)
C23A C28A 1.382(6)
C24A C25A 1.375(6)
C24A H24A 0.9300
C25A C26A 1.379(5)
C25A H25A 0.9300
C26A C27A 1.378(5)
C27A C28A 1.378(6)
C27A H27A 0.9300
C28A H28A 0.9300
N1A C9A 1.355(5)
N1A C1A 1.393(5)
N1A C22A 1.473(5)
N2A C15A 1.352(6)
N2A C18A 1.457(6)
N2A C20X 1.48(2)
N2A C20A 1.546(15)
C1A C2A 1.398(6)
C1A C6A 1.425(5)
C2A C3A 1.356(7)
C2A H2AA 0.9300
C3A C4A 1.392(6)
C3A H3AA 0.9300
C4A C5A 1.350(6)
C4A H4AA 0.9300
C5A C6A 1.411(6)
C5A H5AA 0.9300
C6A C7A 1.400(6)
C7A C8A 1.346(6)
C7A H7AA 0.9300
C8A C9A 1.435(5)
C8A H8AA 0.9300
C9A C10A 1.433(6)
C10A C11A 1.343(6)
C10A H10A 0.9300
C11A C12A 1.442(6)
C11A H11A 0.9300
C12A C13A 1.391(5)
C12A C17A 1.408(5)
C13A C14A 1.355(6)
C13A H13A 0.9300
C14A C15A 1.416(6)
C14A H14A 0.9300
C15A C16A 1.418(6)
C16A C17A 1.358(6)
C16A H16A 0.9300
C17A H17A 0.9300
C18A C19A 1.511(8)
C18A H18A 0.9700
C18A H18B 0.9700
C19A H19A 0.9600
C19A H19B 0.9600
C19A H19C 0.9600
C20A C21A 1.503(17)
C20A H20A 0.9700
C20A H20B 0.9700
C21A H21A 0.9600
C21A H21B 0.9600
C21A H21C 0.9600
C20X C21X 1.55(3)
C20X H20C 0.9700
C20X H20D 0.9700
C21X H21D 0.9600
C21X H21E 0.9600
C21X H21F 0.9600
C22A H22A 0.9600
C22A H22B 0.9600
C22A H22C 0.9600
Cl1B C23B 1.743(4)
S1B O1Y 1.34(4)
S1B O3Y 1.36(3)
S1B O3B 1.417(3)
S1B O2B 1.430(4)
S1B O1B 1.481(4)
S1B O2Y 1.67(5)
S1B C26B 1.768(4)
C23B C24B 1.371(6)
C23B C28B 1.373(6)
C24B C25B 1.377(6)
C24B H24B 0.9300
C25B C26B 1.382(6)
C25B H25B 0.9300
C26B C27B 1.382(6)
C27B C28B 1.383(6)
C27B H27B 0.9300
C28B H28B 0.9300
N1B C9B 1.349(5)
N1B C1B 1.413(6)
N1B C22B 1.448(5)
N2B C15B 1.359(6)
N2B C18B 1.460(13)
N2B C20B 1.483(6)
N2B C18Y 1.74(2)
C1B C2B 1.392(6)
C1B C6B 1.404(6)
C2B C3B 1.341(7)
C2B H2BA 0.9300
C3B C4B 1.381(8)
C3B H3BA 0.9300
C4B C5B 1.351(8)
C4B H4BA 0.9300
C5B C6B 1.426(7)
C5B H5BA 0.9300
C6B C7B 1.402(7)
C7B C8B 1.346(6)
C7B H7BA 0.9300
C8B C9B 1.438(6)
C8B H8BA 0.9300
C9B C10B 1.434(6)
C10B C11B 1.324(6)
C10B H10B 0.9300
C11B C12B 1.445(6)
C11B H11B 0.9300
C12B C17B 1.387(5)
C12B C13B 1.392(6)
C13B C14B 1.357(6)
C13B H13B 0.9300
C14B C15B 1.403(6)
C14B H14B 0.9300
C15B C16B 1.422(6)
C16B C17B 1.379(6)
C16B H16B 0.9300
C17B H17B 0.9300
C18B C19B 1.55(2)
C18B H18C 0.9700
C18B H18D 0.9700
C19B H19D 0.9600
C19B H19E 0.9600
C19B H19F 0.9600
C18Y C19Y 1.44(3)
C18Y H18E 0.9700
C18Y H18F 0.9700
C19Y H19G 0.9600
C19Y H19H 0.9600
C19Y H19I 0.9600
C20B C21B 1.490(7)
C20B H20E 0.9700
C20B H20F 0.9700
C21B H21G 0.9600
C21B H21H 0.9600
C21B H21I 0.9600
C22B H22D 0.9600
C22B H22E 0.9600
C22B H22F 0.9600
O1WA H1WA 0.8388
O1WA H2WA 0.7583
O1WB H1WB 0.8496
O1WB H2WB 0.8297

loop_
_geom_hbond_atom_site_label_D
_geom_hbond_atom_site_label_H
_geom_hbond_atom_site_label_A
_geom_hbond_site_symmetry_A
_geom_hbond_distance_DH
_geom_hbond_distance_HA
_geom_hbond_distance_DA
_geom_hbond_angle_DHA
_geom_hbond_publ_flag
O1WB H1WB O1B 1_655 0.85 2.36 2.815(7) 114 y
O1WB H2WB O2B 2_645 0.83 2.12 2.953(7) 177 y
O1WA H1WA O2A 2_655 0.84 2.07 2.891(5) 166 y
O1WA H2WA O1A 1_555 0.76 2.10 2.844(4) 169 y
C8A H8AA O3A 3_665 0.93 2.54 3.146(5) 123 y
C2B H2BA O3B 1_656 0.93 2.57 3.314(7) 137 y
C11B H11B O1B 4_676 0.93 2.41 3.237(6) 148 y
C18Y H18E Cl1A 3_656 0.97 2.72 3.673(19) 169 y
C19B H19D Cl1B 2_646 0.96 2.73 3.531(14) 142 y
C22B H22D O2B 2_646 0.96 2.55 3.259(7) 131 y
C25A H25A O3A 2_645 0.93 2.56 3.359(5) 144 y

loop_
_geom_torsion_atom_site_label_1
_geom_torsion_atom_site_label_2
_geom_torsion_atom_site_label_3
_geom_torsion_atom_site_label_4
_geom_torsion
C28A C23A C24A C25A -0.4(5)
Cl1A C23A C24A C25A 179.1(3)
C23A C24A C25A C26A 0.2(5)
C24A C25A C26A C27A -0.3(5)
C24A C25A C26A S1A -176.7(3)
O3A S1A C26A C27A -83.0(3)
O2A S1A C26A C27A 156.5(3)
O1A S1A C26A C27A 37.2(3)
O3A S1A C26A C25A 93.5(3)
O2A S1A C26A C25A -27.0(3)
O1A S1A C26A C25A -146.3(3)
C25A C26A C27A C28A 0.5(5)
S1A C26A C27A C28A 177.0(3)
C26A C27A C28A C23A -0.6(6)
C24A C23A C28A C27A 0.6(6)
Cl1A C23A C28A C27A -178.9(3)
C9A N1A C1A C2A -173.2(4)
C22A N1A C1A C2A 8.1(6)
C9A N1A C1A C6A 5.0(6)
C22A N1A C1A C6A -173.7(4)
N1A C1A C2A C3A -179.7(4)
C6A C1A C2A C3A 2.1(6)
C1A C2A C3A C4A -0.1(7)
C2A C3A C4A C5A -2.0(7)
C3A C4A C5A C6A 2.0(7)
C4A C5A C6A C7A -176.9(4)
C4A C5A C6A C1A -0.1(6)
N1A C1A C6A C7A -3.2(6)
C2A C1A C6A C7A 175.0(4)
N1A C1A C6A C5A 179.8(4)
C2A C1A C6A C5A -1.9(6)
C5A C6A C7A C8A 177.2(4)
C1A C6A C7A C8A 0.3(6)
C6A C7A C8A C9A 1.1(7)
C1A N1A C9A C10A 173.3(4)
C22A N1A C9A C10A -8.0(6)
C1A N1A C9A C8A -3.6(6)
C22A N1A C9A C8A 175.2(4)
C7A C8A C9A N1A 0.4(6)
C7A C8A C9A C10A -176.5(4)
N1A C9A C10A C11A 179.4(4)
C8A C9A C10A C11A -3.8(6)
C9A C10A C11A C12A 174.6(4)
C10A C11A C12A C13A -173.0(4)
C10A C11A C12A C17A 5.6(7)
C17A C12A C13A C14A -0.7(6)
C11A C12A C13A C14A 178.0(4)
C12A C13A C14A C15A 1.7(7)
C18A N2A C15A C14A -178.5(5)
C20X N2A C15A C14A -26.7(11)
C20A N2A C15A C14A 20.0(9)
C18A N2A C15A C16A 3.2(8)
C20X N2A C15A C16A 154.9(8)
C20A N2A C15A C16A -158.4(6)
C13A C14A C15A N2A -179.8(5)
C13A C14A C15A C16A -1.3(7)
N2A C15A C16A C17A 178.6(5)
C14A C15A C16A C17A 0.1(7)
C15A C16A C17A C12A 0.8(7)
C13A C12A C17A C16A -0.5(6)
C11A C12A C17A C16A -179.1(4)
C15A N2A C18A C19A -84.1(7)
C20X N2A C18A C19A 121.6(8)
C20A N2A C18A C19A 78.1(7)
C15A N2A C20A C21A -96.3(8)
C18A N2A C20A C21A 100.9(7)
C20X N2A C20A C21A 8.0(10)
C15A N2A C20X C21X 100.0(11)
C18A N2A C20X C21X -105.4(10)
C20A N2A C20X C21X -0.3(10)
C28B C23B C24B C25B -0.8(6)
Cl1B C23B C24B C25B 179.3(3)
C23B C24B C25B C26B 0.1(6)
C24B C25B C26B C27B 0.6(6)
C24B C25B C26B S1B -179.5(3)
O1Y S1B C26B C25B -88.0(19)
O3Y S1B C26B C25B 142.4(14)
O3B S1B C26B C25B 93.9(4)
O2B S1B C26B C25B -29.4(4)
O1B S1B C26B C25B -147.9(4)
O2Y S1B C26B C25B 43.6(18)
O1Y S1B C26B C27B 91.9(19)
O3Y S1B C26B C27B -37.7(14)
O3B S1B C26B C27B -86.3(4)
O2B S1B C26B C27B 150.4(4)
O1B S1B C26B C27B 32.0(4)
O2Y S1B C26B C27B -136.5(18)
C25B C26B C27B C28B -0.6(6)
S1B C26B C27B C28B 179.6(3)
C24B C23B C28B C27B 0.9(6)
Cl1B C23B C28B C27B -179.3(3)
C26B C27B C28B C23B -0.1(6)
C9B N1B C1B C2B 175.6(4)
C22B N1B C1B C2B -4.9(6)
C9B N1B C1B C6B -1.8(6)
C22B N1B C1B C6B 177.7(4)
C6B C1B C2B C3B -1.6(7)
N1B C1B C2B C3B -179.1(4)
C1B C2B C3B C4B 0.5(8)
C2B C3B C4B C5B 0.3(8)
C3B C4B C5B C6B 0.0(8)
C2B C1B C6B C7B -176.7(4)
N1B C1B C6B C7B 0.9(6)
C2B C1B C6B C5B 1.9(6)
N1B C1B C6B C5B 179.5(4)
C4B C5B C6B C7B 177.4(5)
C4B C5B C6B C1B -1.1(7)
C1B C6B C7B C8B 0.3(7)
C5B C6B C7B C8B -178.3(4)
C6B C7B C8B C9B -0.6(7)
C1B N1B C9B C10B -173.2(4)
C22B N1B C9B C10B 7.3(6)
C1B N1B C9B C8B 1.5(6)
C22B N1B C9B C8B -178.0(4)
C7B C8B C9B N1B -0.3(7)
C7B C8B C9B C10B 174.5(4)
N1B C9B C10B C11B 175.8(4)
C8B C9B C10B C11B 1.3(7)
C9B C10B C11B C12B -172.5(4)
C10B C11B C12B C17B -4.1(8)
C10B C11B C12B C13B 173.9(5)
C17B C12B C13B C14B 0.7(7)
C11B C12B C13B C14B -177.5(5)
C12B C13B C14B C15B 0.1(8)
C18B N2B C15B C14B -168.8(7)
C20B N2B C15B C14B 2.7(9)
C18Y N2B C15B C14B 148.1(8)
C18B N2B C15B C16B 10.1(11)
C20B N2B C15B C16B -178.5(6)
C18Y N2B C15B C16B -33.1(10)
C13B C14B C15B N2B 177.6(6)
C13B C14B C15B C16B -1.4(8)
N2B C15B C16B C17B -177.1(6)
C14B C15B C16B C17B 1.8(8)
C15B C16B C17B C12B -1.1(8)
C13B C12B C17B C16B -0.2(7)
C11B C12B C17B C16B 177.9(5)
C15B N2B C18B C19B -83.7(10)
C20B N2B C18B C19B 104.4(8)
C18Y N2B C18B C19B 8.6(14)
C15B N2B C18Y C19Y 112.6(10)
C18B N2B C18Y C19Y 3.8(8)
C20B N2B C18Y C19Y -98.9(10)
C15B N2B C20B C21B 79.0(8)
C18B N2B C20B C21B -109.2(7)
C18Y N2B C20B C21B -66.9(9)
